data_1572982
loop_
_publ_author_name
'Zhang, Zixuan'
'Wu, Jin'
'Lu, Haipeng'

_publ_section_title
;
 Deciphering the electronic and structural origin of chiroptical activity
 of chiral 2D perovskites.
;
_journal_issue 48
_journal_name_full 'Chemical science'
_journal_page_first 20440
_journal_page_last 20447
_journal_paper_doi 10.1039/d4sc04915b
_journal_volume 15
_journal_year 2024
_chemical_absolute_configuration R
_chemical_formula_moiety 'Br8 Pb2, 4(C8 H11 Br N), 2(H2 O)'
_chemical_formula_sum 'C32 H48 Br12 N4 O2 Pb2'
_chemical_formula_weight 1894.04
_space_group_crystal_system monoclinic
_space_group_IT_number 4
_space_group_name_Hall 'P 2yb'
_space_group_name_H-M_alt 'P 1 21 1'
_atom_sites_solution_hydrogens mixed
_atom_sites_solution_primary dual
_audit_creation_date 2024-03-01
_audit_creation_method
;
Olex2 1.2
(compiled 2018.05.29 svn.r3508 for OlexSys, GUI svn.r5506)
;
_audit_update_record
;
2024-04-16 deposited with the CCDC.	2024-10-30 downloaded from the CCDC.
;
_cell_angle_alpha 90
_cell_angle_beta 90.903(2)
_cell_angle_gamma 90
_cell_formula_units_Z 2
_cell_length_a 7.8357(2)
_cell_length_b 35.9831(11)
_cell_length_c 8.8981(2)
_cell_measurement_reflns_used 9632
_cell_measurement_temperature 99.99(10)
_cell_measurement_theta_max 29.7120
_cell_measurement_theta_min 2.3550
_cell_volume 2508.53(11)
_computing_cell_refinement 'CrysAlisPro 1.171.43.90 (Rigaku OD, 2023)'
_computing_data_collection 'CrysAlisPro 1.171.43.90 (Rigaku OD, 2023)'
_computing_data_reduction 'CrysAlisPro 1.171.43.90 (Rigaku OD, 2023)'
_computing_molecular_graphics 'Olex2 (Dolomanov et al., 2009)'
_computing_publication_material 'Olex2 (Dolomanov et al., 2009)'
_computing_structure_refinement 'ShelXL (Sheldrick, 2015)'
_computing_structure_solution 'ShelXT (Sheldrick, 2015)'
_diffrn_ambient_environment N~2~
_diffrn_ambient_temperature 99.99(10)
_diffrn_detector 'CCD plate'
_diffrn_detector_area_resol_mean 10.3577
_diffrn_detector_type Atlas
_diffrn_measured_fraction_theta_full 0.999
_diffrn_measured_fraction_theta_max 0.999
_diffrn_measurement_details
;
List of Runs (angles in degrees, time in seconds):

  # Type    Start    End  Width  t~exp~   \w     \q     \k     \f   Frames
#--------------------------------------------------------------------------
  1  \w    -86.00   8.50   0.75   12.00    --  -15.46 -57.00  60.00  126
  2  \w     -9.00  88.50   0.75   12.00    --   15.85  57.00   0.00  130
  3  \w    -35.00  51.25   0.75   12.00    --   15.85 -77.00-150.00  115
;
_diffrn_measurement_device 'four-circle diffractometer'
_diffrn_measurement_device_type 'SuperNova, Dual, Cu at home/near, Atlas'
_diffrn_measurement_method '\w scans'
_diffrn_orient_matrix_type 'CrysAlisPro convention (1999,Acta A55,543-557)'
_diffrn_orient_matrix_UB_11 0.0007341000
_diffrn_orient_matrix_UB_12 -0.0182299000
_diffrn_orient_matrix_UB_13 0.0302791000
_diffrn_orient_matrix_UB_21 -0.0408061000
_diffrn_orient_matrix_UB_22 0.0066485000
_diffrn_orient_matrix_UB_23 0.0652803000
_diffrn_orient_matrix_UB_31 -0.0808279000
_diffrn_orient_matrix_UB_32 -0.0035097000
_diffrn_orient_matrix_UB_33 -0.0342211000
_diffrn_radiation_monochromator mirror
_diffrn_radiation_probe x-ray
_diffrn_radiation_type MoK\a
_diffrn_radiation_wavelength 0.71073
_diffrn_reflns_av_R_equivalents 0.0402
_diffrn_reflns_av_unetI/netI 0.0623
_diffrn_reflns_Laue_measured_fraction_full 0.999
_diffrn_reflns_Laue_measured_fraction_max 0.999
_diffrn_reflns_limit_h_max 9
_diffrn_reflns_limit_h_min -8
_diffrn_reflns_limit_k_max 43
_diffrn_reflns_limit_k_min -41
_diffrn_reflns_limit_l_max 9
_diffrn_reflns_limit_l_min -10
_diffrn_reflns_number 14228
_diffrn_reflns_point_group_measured_fraction_full 0.867
_diffrn_reflns_point_group_measured_fraction_max 0.867
_diffrn_reflns_theta_full 25.242
_diffrn_reflns_theta_max 25.348
_diffrn_reflns_theta_min 2.289
_diffrn_source 'micro-focus sealed X-ray tube'
_diffrn_source_type 'SuperNova (Mo) X-ray Source'
_diffrn_standards_number 0
_exptl_absorpt_coefficient_mu 16.292
_exptl_absorpt_correction_T_max 1.00000
_exptl_absorpt_correction_T_min 0.21466
_exptl_absorpt_correction_type multi-scan
_exptl_absorpt_process_details
;
CrysAlisPro 1.171.43.90 (Rigaku Oxford Diffraction, 2023)
Empirical absorption correction using spherical harmonics,
implemented in SCALE3 ABSPACK scaling algorithm.
;
_exptl_crystal_colour colourless
_exptl_crystal_colour_primary colourless
_exptl_crystal_density_diffrn 2.508
_exptl_crystal_description plate
_exptl_crystal_F_000 1736
_exptl_crystal_size_max 0.17
_exptl_crystal_size_mid 0.15
_exptl_crystal_size_min 0.03
_refine_diff_density_max 3.143
_refine_diff_density_min -2.295
_refine_diff_density_rms 0.328
_refine_ls_abs_structure_details
;
 Flack x determined using 2733 quotients [(I+)-(I-)]/[(I+)+(I-)]
 (Parsons, Flack and Wagner, Acta Cryst. B69 (2013) 249-259).
;
_refine_ls_abs_structure_Flack -0.023(10)
_refine_ls_extinction_method none
_refine_ls_goodness_of_fit_ref 1.102
_refine_ls_hydrogen_treatment constr
_refine_ls_matrix_type full
_refine_ls_number_parameters 483
_refine_ls_number_reflns 7980
_refine_ls_number_restraints 219
_refine_ls_restrained_S_all 1.086
_refine_ls_R_factor_all 0.0543
_refine_ls_R_factor_gt 0.0508
_refine_ls_shift/su_max 0.000
_refine_ls_shift/su_mean 0.000
_refine_ls_structure_factor_coef Fsqd
_refine_ls_weighting_details 'w=1/[\s^2^(Fo^2^)+(0.0583P)^2^+30.7291P] where P=(Fo^2^+2Fc^2^)/3'
_refine_ls_weighting_scheme calc
_refine_ls_wR_factor_gt 0.1222
_refine_ls_wR_factor_ref 0.1248
_reflns_Friedel_coverage 0.705
_reflns_Friedel_fraction_full 0.731
_reflns_Friedel_fraction_max 0.729
_reflns_number_gt 7556
_reflns_number_total 7980
_reflns_threshold_expression 'I > 2\s(I)'
_cod_data_source_file d4sc04915b2.cif
_cod_data_source_block pbbr-4-brmba
_cod_depositor_comments 'Adding full bibliography for 1572979--1572983.cif.'
_cod_database_code 1572982
_shelx_shelxl_version_number 2018/3
_chemical_oxdiff_formula 'Pb Br C N'
_shelx_space_group_comment
;
The symmetry employed for this shelxl refinement is uniquely defined
by the following loop, which should always be used as a source of
symmetry information in preference to the above space-group names.
They are only intended as comments.
;
_shelx_estimated_absorpt_t_max 0.641
_shelx_estimated_absorpt_t_min 0.168
_diffrn_oxdiff_digest_frames
;
01f82cf9bd4f5debbdca55ef6f06e4812d000276603
;
_reflns_odcompleteness_completeness 99.93
_reflns_odcompleteness_iscentric 1
_reflns_odcompleteness_theta 27.04
_olex2_refinement_description
;
1. Fixed Uiso
 At 1.2 times of:
  All C(H) groups, All N(H,H,H) groups
 At 1.5 times of:
  All C(H,H,H) groups, All O(H,H) groups
2. Restrained distances
 H1B-H00R
 2.1 with sigma of 0.01
 H1A-H00B
 2.1 with sigma of 0.01
3. Uiso/Uaniso restraints and constraints
Uanis(C01E) \\sim Ueq, Uanis(C00I) \\sim Ueq, Uanis(C00L) \\sim Ueq,
Uanis(N00K) \\sim Ueq, Uanis(N00J) \\sim Ueq, Uanis(C00O) \\sim Ueq,
Uanis(N00M) \\sim Ueq, Uanis(C00U) \\sim Ueq, Uanis(C019) \\sim Ueq: with sigma
of 0.001 and sigma for terminal atoms of 0.002
Uanis(C00N) \\sim Ueq, Uanis(C017) \\sim Ueq, Uanis(C00V) \\sim Ueq,
Uanis(C00W) \\sim Ueq, Uanis(C012) \\sim Ueq, Uanis(C01A) \\sim Ueq,
Uanis(C01F) \\sim Ueq, Uanis(C00R) \\sim Ueq, Uanis(C00Q) \\sim Ueq,
Uanis(C00S) \\sim Ueq, Uanis(C00X) \\sim Ueq, Uanis(C5) \\sim Ueq, Uanis(C00Y)
\\sim Ueq, Uanis(C4) \\sim Ueq, Uanis(C01C) \\sim Ueq, Uanis(C019) \\sim Ueq,
Uanis(C018) \\sim Ueq, Uanis(C00U) \\sim Ueq, Uanis(C010) \\sim Ueq,
Uanis(N00M) \\sim Ueq, Uanis(C00O) \\sim Ueq, Uanis(C00P) \\sim Ueq,
Uanis(N00J) \\sim Ueq, Uanis(N00K) \\sim Ueq, Uanis(C00L) \\sim Ueq,
Uanis(C00I) \\sim Ueq, Uanis(N00H) \\sim Ueq, Uanis(C00T) \\sim Ueq,
Uanis(C015) \\sim Ueq, Uanis(C01E) \\sim Ueq, Uanis(C013) \\sim Ueq,
Uanis(C014) \\sim Ueq, Uanis(C01G) \\sim Ueq, Uanis(C011) \\sim Ueq,
Uanis(C016) \\sim Ueq, Uanis(C00Z) \\sim Ueq: with sigma of 0.001 and sigma for
terminal atoms of 0.002
4.a Free rotating group:
 O1(H1A,H1B), O0AA(H0AA,H0AB)
4.b Ternary CH refined with riding coordinates:
 C00L(H00L), C00O(H00Q), C00T(H00T), C00U(H00U)
4.c Aromatic/amide H refined with riding coordinates:
 C00Q(H00Z), C00R(H00R), C00V(H00V), C00W(H00W), C00X(H00), C012(H012),
 C013(H013), C014(H014), C016(H016), C017(H017), C018(H018), C01C(H01D),
 C01F(H01I), C01G(H01H), C4(H4), C5(H5)
4.d Idealised Me refined as rotating group:
 N00H(H00J,H00K,H00M), C00I(H00D,H00E,H00F), N00J(H00N,H00O,H00P), N00K(H00G,
 H00H,H00I), N00M(H00A,H00B,H00C), C00P(H00S,H00X,H00Y), C010(H01A,H01B,H01C),
 C015(H01E,H01F,H01G)
;
_olex2_submission_special_instructions 'No special instructions were received'
_oxdiff_exptl_absorpt_empirical_details
;
Empirical correction (ABSPACK) includes:
- Absorption correction using spherical harmonics
- Frame scaling
;
_oxdiff_exptl_absorpt_empirical_full_max 3.047
_oxdiff_exptl_absorpt_empirical_full_min 0.507

loop_
_space_group_symop_operation_xyz
'x, y, z'
'-x, y+1/2, -z'

loop_
_atom_site_label
_atom_site_type_symbol
_atom_site_fract_x
_atom_site_fract_y
_atom_site_fract_z
_atom_site_U_iso_or_equiv
_atom_site_adp_type
_atom_site_occupancy
_atom_site_site_symmetry_order
_atom_site_calc_flag
_atom_site_refinement_flags_posn
_atom_site_refinement_flags_adp
_atom_site_refinement_flags_occupancy
_atom_site_disorder_assembly
_atom_site_disorder_group
Pb01 Pb -0.02462(9) 0.49800(2) 1.12907(8) 0.0097(2) Uani 1 1 d . . . . .
Pb02 Pb 0.47951(9) 0.50429(2) 0.66075(8) 0.0100(2) Uani 1 1 d . . . . .
Br03 Br 0.1609(2) 0.49633(6) 1.4233(2) 0.0114(4) Uani 1 1 d . . . . .
Br04 Br 0.4712(2) 0.42300(7) 0.6319(2) 0.0113(5) Uani 1 1 d . . . . .
Br05 Br 0.6591(2) 0.50460(7) 0.3703(2) 0.0114(4) Uani 1 1 d . . . . .
Br06 Br 0.0166(3) 0.41482(7) 1.1329(2) 0.0117(5) Uani 1 1 d . . . . .
Br07 Br 0.5370(3) 0.58778(7) 0.6665(2) 0.0141(5) Uani 1 1 d . . . . .
Br08 Br -0.0359(3) 0.57989(7) 1.1627(2) 0.0122(5) Uani 1 1 d . . . . .
Br09 Br -0.1946(2) 0.49650(7) 0.8094(2) 0.0184(5) Uani 1 1 d . . . . .
Br0A Br 0.2966(2) 0.50225(8) 0.9800(2) 0.0183(5) Uani 1 1 d . . . . .
Br0B Br -0.1017(3) 0.72439(8) 0.8614(3) 0.0227(6) Uani 1 1 d . . . . .
Br0C Br 0.4826(3) 0.25071(7) 0.4740(3) 0.0242(6) Uani 1 1 d . . . . .
Br0D Br 0.4277(3) 0.27757(7) -0.0667(3) 0.0251(6) Uani 1 1 d . . . . .
Br0E Br 1.0347(3) 0.74966(8) 0.3314(3) 0.0301(6) Uani 1 1 d . . . . .
N00H N 1.080(2) 0.4019(5) -0.228(2) 0.014(4) Uani 1 1 d . U . . .
H00J H 0.993817 0.408894 -0.291633 0.017 Uiso 1 1 calc GR . . . .
H00K H 1.179915 0.411755 -0.258930 0.017 Uiso 1 1 calc GR . . . .
H00M H 1.057167 0.410332 -0.133447 0.017 Uiso 1 1 calc GR . . . .
C00I C 0.545(3) 0.4081(7) 0.025(2) 0.014(5) Uani 1 1 d . U . . .
H00D H 0.437784 0.396843 -0.009831 0.020 Uiso 1 1 calc GR . . . .
H00E H 0.641392 0.393981 -0.015533 0.020 Uiso 1 1 calc GR . . . .
H00F H 0.551109 0.433842 -0.010182 0.020 Uiso 1 1 calc GR . . . .
N00J N 0.925(2) 0.5674(5) 0.538(2) 0.008(4) Uani 1 1 d . U . . .
H00N H 0.955921 0.558091 0.447333 0.010 Uiso 1 1 calc GR . . . .
H00O H 0.827280 0.580794 0.526984 0.010 Uiso 1 1 calc GR . . . .
H00P H 0.907528 0.548312 0.603222 0.010 Uiso 1 1 calc GR . . . .
N00K N 0.417(2) 0.4326(5) 0.258(2) 0.010(4) Uani 1 1 d . U . . .
H00G H 0.434408 0.456034 0.223313 0.012 Uiso 1 1 calc GR . . . .
H00H H 0.420439 0.432621 0.360140 0.012 Uiso 1 1 calc GR . . . .
H00I H 0.313222 0.424276 0.225086 0.012 Uiso 1 1 calc GR . . . .
C00L C 0.555(3) 0.4073(6) 0.200(2) 0.011(4) Uani 1 1 d . U . . .
H00L H 0.668183 0.417126 0.233806 0.014 Uiso 1 1 calc R . . . .
N00M N 0.573(2) 0.6040(5) 1.022(2) 0.017(4) Uani 1 1 d . U . . .
H00A H 0.513955 0.595948 0.939566 0.020 Uiso 1 1 calc GR . . . .
H00B H 0.520343 0.596104 1.106564 0.020 Uiso 1 1 calc DGR . . . .
H00C H 0.681218 0.594785 1.020494 0.020 Uiso 1 1 calc GR . . . .
C00N C 0.532(2) 0.3689(6) 0.263(2) 0.010(4) Uani 1 1 d . U . . .
C00O C 1.068(2) 0.5925(6) 0.600(2) 0.008(4) Uani 1 1 d . U . . .
H00Q H 1.177810 0.581298 0.567478 0.010 Uiso 1 1 calc R . . . .
C00P C 1.068(3) 0.5910(7) 0.765(3) 0.018(5) Uani 1 1 d . U . . .
H00S H 0.963048 0.602352 0.802367 0.027 Uiso 1 1 calc GR . . . .
H00X H 1.167056 0.604568 0.805244 0.027 Uiso 1 1 calc GR . . . .
H00Y H 1.073859 0.565019 0.798050 0.027 Uiso 1 1 calc GR . . . .
C00Q C 1.200(3) 0.6459(7) 0.467(2) 0.015(5) Uani 1 1 d . U . . .
H00Z H 1.301146 0.631757 0.457537 0.019 Uiso 1 1 calc R . . . .
C00R C 0.266(3) 0.6548(7) 1.058(3) 0.016(5) Uani 1 1 d . U . . .
H00R H 0.270916 0.637770 1.139163 0.020 Uiso 1 1 calc DR . . . .
C00S C 1.061(2) 0.6302(6) 0.535(2) 0.011(4) Uani 1 1 d . U . . .
C00T C 1.093(3) 0.3602(6) -0.225(2) 0.014(5) Uani 1 1 d . U . . .
H00T H 1.182067 0.353445 -0.148514 0.017 Uiso 1 1 calc R . . . .
C00U C 0.580(3) 0.6462(6) 1.021(2) 0.013(5) Uani 1 1 d . U . . .
H00U H 0.667214 0.654195 0.947165 0.015 Uiso 1 1 calc R . . . .
C00V C 0.377(3) 0.3500(7) 0.258(3) 0.018(5) Uani 1 1 d . U . . .
H00V H 0.280733 0.361088 0.209314 0.022 Uiso 1 1 calc R . . . .
C00W C 0.659(3) 0.3152(6) 0.385(2) 0.011(4) Uani 1 1 d . U . . .
H00W H 0.754716 0.303063 0.429281 0.013 Uiso 1 1 calc R . . . .
C00X C 0.910(3) 0.6509(6) 0.544(2) 0.014(5) Uani 1 1 d . U . . .
H00 H 0.812708 0.640445 0.590151 0.017 Uiso 1 1 calc R . . . .
C00Y C 0.411(3) 0.6619(7) 0.973(2) 0.014(5) Uani 1 1 d . U . . .
C00Z C 0.503(3) 0.2980(7) 0.378(3) 0.022(5) Uani 1 1 d . U . . .
C010 C 0.635(3) 0.6604(7) 1.177(3) 0.022(5) Uani 1 1 d . U . . .
H01A H 0.551360 0.652719 1.251122 0.033 Uiso 1 1 calc GR . . . .
H01B H 0.642768 0.687564 1.174847 0.033 Uiso 1 1 calc GR . . . .
H01C H 0.747094 0.649932 1.203666 0.033 Uiso 1 1 calc GR . . . .
C011 C 0.628(3) 0.3050(7) -0.106(3) 0.017(5) Uani 1 1 d . U . . .
C012 C 0.630(3) 0.3285(7) -0.229(3) 0.020(5) Uani 1 1 d . U . . .
H012 H 0.529345 0.332300 -0.287994 0.024 Uiso 1 1 calc R . . . .
C013 C 0.781(3) 0.3466(6) -0.265(2) 0.012(4) Uani 1 1 d . U . . .
H013 H 0.783637 0.362131 -0.350707 0.015 Uiso 1 1 calc R . . . .
C014 C 0.923(3) 0.3189(6) -0.054(2) 0.013(5) Uani 1 1 d . U . . .
H014 H 1.022388 0.315784 0.006936 0.016 Uiso 1 1 calc R . . . .
C015 C 1.152(3) 0.3465(7) -0.374(2) 0.016(5) Uani 1 1 d . U . . .
H01E H 1.067966 0.352854 -0.452231 0.024 Uiso 1 1 calc GR . . . .
H01F H 1.166775 0.319432 -0.370180 0.024 Uiso 1 1 calc GR . . . .
H01G H 1.261935 0.358147 -0.397392 0.024 Uiso 1 1 calc GR . . . .
C016 C 0.673(3) 0.3509(7) 0.327(3) 0.019(5) Uani 1 1 d . U . . .
H016 H 0.780880 0.363077 0.330140 0.023 Uiso 1 1 calc R . . . .
C017 C 0.363(3) 0.3153(6) 0.322(2) 0.014(5) Uani 1 1 d . U . . .
H017 H 0.255047 0.303504 0.326064 0.017 Uiso 1 1 calc R . . . .
C018 C 0.114(3) 0.6730(7) 1.022(3) 0.021(5) Uani 1 1 d . U . . .
H018 H 0.015257 0.668779 1.080633 0.025 Uiso 1 1 calc R . . . .
C019 C 0.105(3) 0.6976(7) 0.900(2) 0.014(5) Uani 1 1 d . U . . .
C01A C 1.044(3) 0.7014(7) 0.421(3) 0.019(5) Uani 1 1 d . U . . .
C01C C 0.246(3) 0.7040(7) 0.815(3) 0.019(5) Uani 1 1 d . U . . .
H01D H 0.238729 0.720692 0.732134 0.023 Uiso 1 1 calc R . . . .
C01E C 0.927(3) 0.3424(7) -0.177(3) 0.018(5) Uani 1 1 d . U . . .
C01F C 1.195(3) 0.6817(7) 0.413(3) 0.015(5) Uani 1 1 d . U . . .
H01I H 1.293073 0.692583 0.370071 0.019 Uiso 1 1 calc R . . . .
C01G C 0.773(3) 0.2998(8) -0.017(3) 0.025(6) Uani 1 1 d . U . . .
H01H H 0.770507 0.283600 0.066911 0.030 Uiso 1 1 calc R . . . .
C4 C 0.399(3) 0.6864(7) 0.848(3) 0.021(5) Uani 1 1 d . U . . .
H4 H 0.495871 0.690674 0.787681 0.025 Uiso 1 1 calc R . . . .
C5 C 0.903(3) 0.6867(7) 0.486(3) 0.019(5) Uani 1 1 d . U . . .
H5 H 0.800356 0.700798 0.491167 0.023 Uiso 1 1 calc R . . . .
O1 O 0.3867(19) 0.5764(5) 1.2625(19) 0.021(4) Uani 1 1 d . . . . .
H1A H 0.386538 0.554509 1.220914 0.031 Uiso 1 1 d DG . . . .
H1B H 0.286450 0.586474 1.251302 0.031 Uiso 1 1 d DG . . . .
O0AA O 0.888(2) 0.4237(5) -0.475(2) 0.026(4) Uani 1 1 d . . . . .
H0AA H 0.782076 0.428978 -0.455387 0.039 Uiso 1 1 d G . . . .
H0AB H 0.929071 0.440525 -0.534272 0.039 Uiso 1 1 d G . . . .

loop_
_atom_site_aniso_label
_atom_site_aniso_U_11
_atom_site_aniso_U_22
_atom_site_aniso_U_33
_atom_site_aniso_U_23
_atom_site_aniso_U_13
_atom_site_aniso_U_12
Pb01 0.0075(3) 0.0139(5) 0.0078(4) 0.0000(4) -0.0004(3) 0.0010(3)
Pb02 0.0076(3) 0.0143(5) 0.0080(4) -0.0005(4) -0.0011(3) -0.0016(3)
Br03 0.0083(8) 0.0142(12) 0.0117(9) -0.0015(9) -0.0029(7) 0.0028(8)
Br04 0.0115(11) 0.0135(14) 0.0089(11) 0.0033(9) -0.0014(8) -0.0011(9)
Br05 0.0083(8) 0.0165(12) 0.0093(9) 0.0000(10) -0.0005(7) -0.0023(9)
Br06 0.0076(9) 0.0143(13) 0.0132(11) -0.0017(9) 0.0009(8) -0.0008(9)
Br07 0.0098(10) 0.0180(14) 0.0144(11) -0.0020(10) -0.0019(8) 0.0010(10)
Br08 0.0115(10) 0.0159(14) 0.0094(11) 0.0024(9) 0.0011(8) 0.0011(9)
Br09 0.0123(9) 0.0272(15) 0.0155(10) 0.0028(11) -0.0092(7) -0.0042(10)
Br0A 0.0139(9) 0.0258(14) 0.0155(10) 0.0042(12) 0.0047(7) 0.0056(10)
Br0B 0.0151(11) 0.0290(15) 0.0238(13) -0.0027(11) -0.0041(9) 0.0081(10)
Br0C 0.0255(12) 0.0179(14) 0.0293(16) 0.0062(12) 0.0036(11) -0.0019(10)
Br0D 0.0231(12) 0.0271(15) 0.0254(13) -0.0008(11) 0.0106(10) -0.0100(10)
Br0E 0.0320(13) 0.0152(14) 0.0429(16) 0.0107(12) -0.0030(12) 0.0010(10)
N00H 0.014(4) 0.014(5) 0.014(5) 0.000(3) 0.001(3) -0.001(3)
C00I 0.014(5) 0.014(5) 0.012(5) -0.001(3) 0.000(3) 0.001(3)
N00J 0.008(4) 0.009(4) 0.008(4) -0.001(3) 0.000(3) 0.000(3)
N00K 0.009(4) 0.010(4) 0.010(4) 0.000(3) 0.000(3) 0.000(3)
C00L 0.011(5) 0.011(5) 0.011(5) 0.0001(14) 0.0002(14) 0.0000(14)
N00M 0.017(5) 0.017(5) 0.017(5) 0.001(3) -0.001(3) 0.001(3)
C00N 0.010(4) 0.010(4) 0.010(4) -0.0001(14) 0.0003(14) 0.0000(14)
C00O 0.008(4) 0.008(4) 0.008(4) -0.0001(14) -0.0002(14) 0.0000(14)
C00P 0.018(5) 0.018(6) 0.018(5) 0.000(3) 0.000(3) 0.000(3)
C00Q 0.015(5) 0.016(5) 0.015(5) 0.0001(14) 0.0002(14) 0.0000(14)
C00R 0.016(5) 0.016(5) 0.016(5) 0.0000(14) 0.0003(14) 0.0001(14)
C00S 0.011(5) 0.011(5) 0.011(5) 0.0000(14) 0.0002(14) 0.0001(14)
C00T 0.014(5) 0.014(5) 0.014(5) 0.0001(14) 0.0001(14) -0.0001(14)
C00U 0.013(5) 0.013(5) 0.013(5) -0.0001(14) 0.0001(14) -0.0001(14)
C00V 0.018(5) 0.018(5) 0.018(5) -0.0001(14) 0.0003(14) 0.0000(14)
C00W 0.011(5) 0.011(5) 0.011(5) 0.0001(14) 0.0002(14) 0.0000(14)
C00X 0.014(5) 0.014(5) 0.014(5) 0.0001(14) 0.0002(14) -0.0001(14)
C00Y 0.014(5) 0.014(5) 0.014(5) -0.0001(14) 0.0003(14) 0.0001(14)
C00Z 0.022(5) 0.022(5) 0.022(5) 0.0001(14) 0.0003(14) -0.0002(14)
C010 0.021(6) 0.022(6) 0.022(6) 0.000(3) 0.000(3) 0.000(3)
C011 0.017(5) 0.017(5) 0.017(5) 0.0000(14) 0.0004(14) -0.0002(14)
C012 0.020(5) 0.020(5) 0.020(5) -0.0002(14) 0.0003(14) 0.0002(14)
C013 0.012(5) 0.012(5) 0.012(5) 0.0000(14) 0.0001(14) -0.0001(14)
C014 0.013(5) 0.013(5) 0.013(5) 0.0000(14) 0.0001(14) 0.0003(14)
C015 0.016(5) 0.016(5) 0.016(5) 0.000(3) 0.001(3) 0.000(3)
C016 0.019(5) 0.019(5) 0.019(5) 0.0000(14) 0.0002(14) 0.0000(14)
C017 0.014(5) 0.014(5) 0.014(5) 0.0001(14) 0.0004(14) -0.0003(14)
C018 0.021(5) 0.021(5) 0.020(5) -0.0002(14) 0.0005(14) 0.0000(14)
C019 0.014(5) 0.014(5) 0.015(5) -0.0002(14) -0.0002(14) 0.0000(14)
C01A 0.019(5) 0.019(5) 0.019(5) 0.0000(14) 0.0002(14) -0.0001(14)
C01C 0.019(5) 0.019(5) 0.019(5) 0.0001(14) 0.0002(14) 0.0000(14)
C01E 0.018(5) 0.018(5) 0.018(5) -0.0001(14) 0.0001(14) -0.0001(14)
C01F 0.015(5) 0.016(5) 0.015(5) 0.0001(14) 0.0002(14) 0.0000(14)
C01G 0.025(6) 0.025(6) 0.025(6) 0.0000(14) 0.0004(14) -0.0001(14)
C4 0.021(5) 0.021(5) 0.021(5) 0.0001(14) 0.0003(14) 0.0000(14)
C5 0.019(5) 0.019(5) 0.019(5) 0.0000(14) 0.0003(14) 0.0002(14)
O1 0.017(8) 0.025(10) 0.019(9) 0.002(8) -0.004(7) 0.010(7)
O0AA 0.017(8) 0.028(11) 0.032(11) 0.007(8) 0.008(7) -0.007(7)

loop_
_atom_type_symbol
_atom_type_description
_atom_type_scat_dispersion_real
_atom_type_scat_dispersion_imag
_atom_type_scat_source
C C 0.0033 0.0016 'International Tables Vol C Tables 4.2.6.8 and 6.1.1.4'
H H 0.0000 0.0000 'International Tables Vol C Tables 4.2.6.8 and 6.1.1.4'
Br Br -0.2901 2.4595 'International Tables Vol C Tables 4.2.6.8 and 6.1.1.4'
N N 0.0061 0.0033 'International Tables Vol C Tables 4.2.6.8 and 6.1.1.4'
O O 0.0106 0.0060 'International Tables Vol C Tables 4.2.6.8 and 6.1.1.4'
Pb Pb -3.3944 10.1111 'International Tables Vol C Tables 4.2.6.8 and 6.1.1.4'

loop_
_geom_angle_atom_site_label_1
_geom_angle_atom_site_label_2
_geom_angle_atom_site_label_3
_geom_angle
_geom_angle_site_symmetry_1
_geom_angle_site_symmetry_3
_geom_angle_publ_flag
Br03 Pb01 Br06 85.37(6) . . ?
Br03 Pb01 Br09 175.46(6) . . ?
Br06 Pb01 Br09 92.13(7) . . ?
Br08 Pb01 Br03 86.92(6) . . ?
Br08 Pb01 Br06 172.25(6) . . ?
Br08 Pb01 Br09 95.52(7) . . ?
Br0A Pb01 Br03 89.31(6) . . ?
Br0A Pb01 Br06 87.91(7) . . ?
Br0A Pb01 Br08 91.24(7) . . ?
Br0A Pb01 Br09 86.81(6) . . ?
Br04 Pb02 Br05 86.42(6) . . ?
Br04 Pb02 Br07 171.64(6) . . ?
Br04 Pb02 Br0A 92.59(7) . . ?
Br05 Pb02 Br07 86.47(7) . . ?
Br05 Pb02 Br0A 177.92(7) . . ?
Br07 Pb02 Br0A 94.37(7) . . ?
Br09 Pb02 Br04 87.79(7) 1_655 . ?
Br09 Pb02 Br05 88.34(6) 1_655 . ?
Br09 Pb02 Br07 87.60(7) 1_655 . ?
Br09 Pb02 Br0A 89.79(6) 1_655 . ?
Pb02 Br09 Pb01 141.41(8) 1_455 . ?
Pb01 Br0A Pb02 145.07(8) . . ?
N00K C00L C00I 108.0(16) . . ?
C00N C00L C00I 112.8(18) . . ?
C00N C00L N00K 109.8(16) . . ?
C00V C00N C00L 122.7(19) . . ?
C00V C00N C016 118(2) . . ?
C016 C00N C00L 118.9(18) . . ?
C00P C00O N00J 109.0(17) . . ?
C00P C00O C00S 115.3(19) . . ?
C00S C00O N00J 112.3(17) . . ?
C00S C00Q C01F 121(2) . . ?
C018 C00R C00Y 119(2) . . ?
C00Q C00S C00O 121.7(19) . . ?
C00Q C00S C00X 119(2) . . ?
C00X C00S C00O 119.5(18) . . ?
N00H C00T C01E 111.7(17) . . ?
C015 C00T N00H 109.8(18) . . ?
C015 C00T C01E 113.0(19) . . ?
N00M C00U C010 109.8(18) . . ?
C00Y C00U N00M 110.3(18) . . ?
C00Y C00U C010 111.8(19) . . ?
C017 C00V C00N 120(2) . . ?
C00Z C00W C016 119(2) . . ?
C5 C00X C00S 120(2) . . ?
C00R C00Y C00U 120(2) . . ?
C00R C00Y C4 119(2) . . ?
C4 C00Y C00U 120.4(19) . . ?
C00W C00Z Br0C 117.8(18) . . ?
C017 C00Z Br0C 120.2(18) . . ?
C017 C00Z C00W 122(2) . . ?
C012 C011 Br0D 118.9(17) . . ?
C01G C011 Br0D 119.9(18) . . ?
C01G C011 C012 121(2) . . ?
C011 C012 C013 119(2) . . ?
C01E C013 C012 121(2) . . ?
C01E C014 C01G 121(2) . . ?
C00W C016 C00N 121(2) . . ?
C00Z C017 C00V 120(2) . . ?
C00R C018 C019 120(2) . . ?
C018 C019 Br0B 119.2(16) . . ?
C01C C019 Br0B 120.2(18) . . ?
C01C C019 C018 120(2) . . ?
C01F C01A Br0E 118.3(17) . . ?
C5 C01A Br0E 120.0(18) . . ?
C5 C01A C01F 122(2) . . ?
C019 C01C C4 120(2) . . ?
C013 C01E C00T 120(2) . . ?
C013 C01E C014 119(2) . . ?
C014 C01E C00T 121(2) . . ?
C00Q C01F C01A 119(2) . . ?
C011 C01G C014 119(2) . . ?
C01C C4 C00Y 120(2) . . ?
C01A C5 C00X 119(2) . . ?

loop_
_geom_bond_atom_site_label_1
_geom_bond_atom_site_label_2
_geom_bond_distance
_geom_bond_site_symmetry_2
_geom_bond_publ_flag
Pb01 Br03 2.975(2) . ?
Pb01 Br06 3.010(3) . ?
Pb01 Br08 2.963(3) . ?
Pb01 Br09 3.122(2) . ?
Pb01 Br0A 2.867(2) . ?
Pb02 Br04 2.937(3) . ?
Pb02 Br05 2.9626(19) . ?
Pb02 Br07 3.038(3) . ?
Pb02 Br09 2.871(2) 1_655 ?
Pb02 Br0A 3.203(2) . ?
Br0B C019 1.91(2) . ?
Br0C C00Z 1.91(3) . ?
Br0D C011 1.89(2) . ?
Br0E C01A 1.91(2) . ?
N00H C00T 1.51(3) . ?
C00I C00L 1.56(3) . ?
N00J C00O 1.53(3) . ?
N00K C00L 1.51(3) . ?
C00L C00N 1.50(3) . ?
N00M C00U 1.52(3) . ?
C00N C00V 1.39(3) . ?
C00N C016 1.39(3) . ?
C00O C00P 1.47(3) . ?
C00O C00S 1.48(3) . ?
C00Q C00S 1.37(3) . ?
C00Q C01F 1.37(3) . ?
C00R C00Y 1.40(3) . ?
C00R C018 1.39(3) . ?
C00S C00X 1.40(3) . ?
C00T C015 1.50(3) . ?
C00T C01E 1.51(3) . ?
C00U C00Y 1.50(3) . ?
C00U C010 1.53(3) . ?
C00V C017 1.38(3) . ?
C00W C00Z 1.37(3) . ?
C00W C016 1.39(3) . ?
C00X C5 1.39(3) . ?
C00Y C4 1.42(3) . ?
C00Z C017 1.35(3) . ?
C011 C012 1.38(3) . ?
C011 C01G 1.38(3) . ?
C012 C013 1.39(3) . ?
C013 C01E 1.38(3) . ?
C014 C01E 1.39(3) . ?
C014 C01G 1.41(3) . ?
C018 C019 1.40(3) . ?
C019 C01C 1.37(3) . ?
C01A C01F 1.38(3) . ?
C01A C5 1.37(3) . ?
C01C C4 1.38(3) . ?
